data_2310610
loop_
_publ_author_name
'Jarchow, O.'

_publ_section_title
;
 Die Strukturverfeinerung des zweidimensional fehlgeordneten
 Natriummetaphosphates, Na2 H2 P4 O12
;
_journal_name_full 'Acta Crystallographica (1,1948-23,1967)'
_journal_page_first 1253
_journal_page_last 1262
_journal_volume 17
_journal_year 1964
_chemical_formula_sum 'H2 Na2 O12 P4'
_chemical_name_systematic 'Na2 H2 (P4 O12)'
_space_group_IT_number 62
_symmetry_space_group_name_Hall '-P 2c 2ab'
_symmetry_space_group_name_H-M 'P b n m'
_cell_angle_alpha 90
_cell_angle_beta 90
_cell_angle_gamma 90
_cell_formula_units_Z 4
_cell_length_a 9.37
_cell_length_b 14.79
_cell_length_c 7.3
_cell_volume 1011.651
_citation_journal_id_ASTM ACCRA9
_cod_data_source_file Jarchow_ACCRA9_1964_165.cif
_cod_data_source_block H2Na2O12P4
_cod_original_sg_symbol_Hall '-P 2ac 2n (z,x,y)'
_cod_database_code 2310610

loop_
_symmetry_equiv_pos_as_xyz
x,y,z
x+1/2,-y+1/2,-z
-x+1/2,y+1/2,-z+1/2
-x,-y,z+1/2
-x,-y,-z
-x-1/2,y-1/2,z
x-1/2,-y-1/2,z-1/2
x,y,-z-1/2

loop_
_atom_site_label
_atom_site_type_symbol
_atom_site_fract_x
_atom_site_fract_y
_atom_site_fract_z
_atom_site_occupancy
_atom_site_U_iso_or_equiv
O6 O-2 0.1755 0.4025 0.375 0.5 0.0
Na1 Na+1 0.3453 0.1367 0.375 0.5 0.0
O4 O-2 0.1037 0.3768 0.0482 1 0.0
Na2 Na+1 0.3372 0.1529 0.875 0.5 0.0
O3 O-2 0.5894 0.3495 0.0522 1 0.0
P1 P+5 0.4579 0.3355 0.1661 1 0.0
O5 O-2 0.3586 0.4223 0.1077 1 0.0
O7 O-2 0.5138 0.3561 0.375 0.5 0.0
O2 O-2 0.3765 0.252 0.1474 1 0.0
P2 P+5 0.1953 0.4407 0.166 1 0.0
O1 O-2 0.1692 0.5394 0.1489 1 0.0
